data_1528386
loop_
_publ_author_name
'Bujak, M.'
'Angel, R.J.'

_publ_section_title
;
 Single crystal x-ray diffraction studies on [(C H3)(n) N H(4-n)]3 [Sb2
 Cl9] (n = 2,3) chloroantimonates(III) in their low-temperature
 ferroelectric phases - structures and phase transition
;
_journal_name_full 'Journal of Solid State Chemistry'
_journal_page_first 2237
_journal_page_last 2246
_journal_volume 178
_journal_year 2005
_chemical_formula_sum 'C6 H24 Cl9 N3 Sb2'
_chemical_name_systematic '((C H3)2 N H2)3 (Sb2 Cl9)'
_space_group_IT_number 7
_symmetry_space_group_name_Hall 'P -2yc'
_symmetry_space_group_name_H-M 'P 1 c 1'
_cell_angle_alpha 90
_cell_angle_beta 95.229
_cell_angle_gamma 90
_cell_formula_units_Z 2
_cell_length_a 9.359
_cell_length_b 9.0097
_cell_length_c 14.1308
_cell_volume 1186.576
_citation_journal_id_ASTM JSSCBI
_cod_data_source_file Bujak_JSSCBI_2005_1022.cif
_cod_data_source_block C6H24Cl9N3Sb2
_cod_database_code 1528386

loop_
_symmetry_equiv_pos_as_xyz
x,y,z
x,-y,z+1/2

loop_
_atom_site_label
_atom_site_type_symbol
_atom_site_fract_x
_atom_site_fract_y
_atom_site_fract_z
_atom_site_occupancy
_atom_site_U_iso_or_equiv
C2 C+4 -0.1521 0.2345 -0.3826 1 0.0
C1 C+4 -0.2005 0.4698 -0.301 1 0.0
H17 H+1 0.047 0.151 0.299 1 0.0
H23 H-1 -0.007 0.341 0.386 1 0.0
N1 N-3 -0.1893 0.3059 -0.2933 1 0.0
C6 C+4 0.0867 0.3329 0.3675 1 0.0
H13 H-1 0.538 0.039 -0.077 1 0.0
Cl3 Cl-1 -0.18664 0.39018 -0.0505 1 0.0
H24 H-1 0.086 0.397 0.315 1 0.0
H8 H-1 -0.214 0.255 -0.437 1 0.0
C3 C+4 0.4984 0.125 -0.0553 1 0.0
H21 H-1 0.247 0.228 0.241 1 0.0
H14 H-1 0.399 0.268 0.076 1 0.0
H4 H-1 -0.276 0.492 -0.347 1 0.0
H10 H+1 0.5 0.048 0.076 1 0.0
Cl6 Cl-1 0.19854 -0.03372 0.04535 1 0.0
Sb1 Sb+3 0.00033 0.20723 0.001 1 0.0
H18 H+1 0.124 0.128 0.394 1 0.0
N3 N-3 0.1187 0.1793 0.34 1 0.0
C5 C+4 0.2525 0.1648 0.2942 1 0.0
H1 H+1 -0.271 0.269 -0.276 1 0.0
H9 H+1 0.632 0.113 0.056 1 0.0
H22 H-1 0.159 0.371 0.413 1 0.0
H7 H-1 -0.063 0.278 -0.39 1 0.0
Sb2 Sb+3 0.32433 0.7033 0.166124 1 0.0
Cl5 Cl-1 0.10968 0.23131 -0.16696 1 0.0
H5 H-1 -0.113 0.509 -0.32 1 0.0
Cl1 Cl-1 -0.15002 0.01515 -0.0742 1 0.0
H16 H-1 0.529 0.255 0.16 1 0.0
H3 H-1 -0.226 0.508 -0.243 1 0.0
N2 N-3 0.5372 0.1246 0.0471 1 0.0
C4 C+4 0.4952 0.2591 0.0963 1 0.0
H20 H-1 0.329 0.199 0.337 1 0.0
Cl7 Cl-1 0.52385 0.89738 0.21657 1 0.0
Cl9 Cl-1 0.45484 0.53291 0.27316 1 0.0
H15 H-1 0.532 0.34 0.067 1 0.0
Cl8 Cl-1 0.45903 0.65339 0.03222 1 0.0
H11 H-1 0.538 0.211 -0.076 1 0.0
H2 H+1 -0.116 0.288 -0.25 1 0.0
Cl2 Cl-1 -0.12746 0.16385 0.15417 1 0.0
H12 H-1 0.4 0.134 -0.063 1 0.0
H6 H-1 -0.14 0.133 -0.366 1 0.0
Cl4 Cl-1 0.15656 0.48198 0.10727 1 0.0
H19 H-1 0.267 0.063 0.279 1 0.0
